data_4108040
loop_
_publ_author_name
'Guillermo M\'inguez Espallargas'
'Lee Brammer'
'David R. Allan'
'Colin R. Pulham'
'Neil Robertson'
'John E. Warren'

_publ_section_title
;
 Noncovalent Interactions under Extreme Conditions: High-Pressure and
 Low-Temperature Diffraction Studies of the Isostructural Metal-Organic
 Networks (4-Chloropyridinium)2[CoX4] (X = Cl, Br)
;
_journal_name_full 'Journal of the American Chemical Society'
_journal_page_first 9058
_journal_page_last 9071
_journal_paper_doi 10.1021/ja8010868
_journal_volume 130
_journal_year 2008
_chemical_formula_moiety '2(C5 H5 Cl N), Cl4 Co'
_chemical_formula_sum 'C10 H10 Cl6 Co N2'
_chemical_formula_weight 429.83
_chemical_name_systematic
;
 ?
;
_space_group_IT_number 15
_symmetry_cell_setting monoclinic
_symmetry_space_group_name_Hall '-C 2yc'
_symmetry_space_group_name_H-M 'C 1 2/c 1'
_atom_sites_solution_hydrogens geom
_atom_sites_solution_primary direct
_atom_sites_solution_secondary difmap
_audit_creation_method SHELXL-97
_cell_angle_alpha 90.00
_cell_angle_beta 100.808(6)
_cell_angle_gamma 90.00
_cell_formula_units_Z 4
_cell_length_a 16.4993(12)
_cell_length_b 7.1511(12)
_cell_length_c 13.6366(11)
_cell_measurement_reflns_used 1052
_cell_measurement_temperature 300(2)
_cell_measurement_theta_max 17.24
_cell_measurement_theta_min 2.87
_cell_volume 1580.4(3)
_computing_cell_refinement 'Bruker SMART'
_computing_data_collection 'Bruker SMART'
_computing_data_reduction 'Bruker SAINT'
_computing_molecular_graphics 'Bruker SHELXTL'
_computing_publication_material 'Bruker SHELXTL'
_computing_structure_refinement 'SHELXL-97 (Sheldrick, 1997)'
_computing_structure_solution 'SHELXS-97 (Sheldrick, 1990)'
_diffrn_ambient_temperature 300(2)
_diffrn_measured_fraction_theta_full 0.544
_diffrn_measured_fraction_theta_max 0.544
_diffrn_measurement_device_type 'CCD area detector'
_diffrn_measurement_method 'phi and omega scans'
_diffrn_radiation_monochromator graphite
_diffrn_radiation_source synchrotron
_diffrn_radiation_type X-rays
_diffrn_radiation_wavelength 0.48800
_diffrn_reflns_av_R_equivalents 0.0564
_diffrn_reflns_av_sigmaI/netI 0.0558
_diffrn_reflns_limit_h_max 23
_diffrn_reflns_limit_h_min -23
_diffrn_reflns_limit_k_max 6
_diffrn_reflns_limit_k_min -6
_diffrn_reflns_limit_l_max 19
_diffrn_reflns_limit_l_min -19
_diffrn_reflns_number 4976
_diffrn_reflns_theta_full 20.44
_diffrn_reflns_theta_max 20.44
_diffrn_reflns_theta_min 2.87
_exptl_absorpt_coefficient_mu 0.717
_exptl_absorpt_correction_T_max 0.9007
_exptl_absorpt_correction_T_min 0.8310
_exptl_absorpt_correction_type multi-scan
_exptl_absorpt_process_details sadabs
_exptl_crystal_colour blue
_exptl_crystal_density_diffrn 1.806
_exptl_crystal_description block
_exptl_crystal_F_000 852
_exptl_crystal_size_max 0.18
_exptl_crystal_size_mid 0.14
_exptl_crystal_size_min 0.10
_refine_diff_density_max 0.369
_refine_diff_density_min -0.323
_refine_diff_density_rms 0.067
_refine_ls_extinction_method none
_refine_ls_goodness_of_fit_ref 1.048
_refine_ls_hydrogen_treatment constr
_refine_ls_matrix_type full
_refine_ls_number_parameters 87
_refine_ls_number_reflns 1322
_refine_ls_number_restraints 0
_refine_ls_restrained_S_all 1.048
_refine_ls_R_factor_all 0.0758
_refine_ls_R_factor_gt 0.0394
_refine_ls_shift/su_max 0.001
_refine_ls_shift/su_mean 0.000
_refine_ls_structure_factor_coef Fsqd
_refine_ls_weighting_details 'calc w=1/[\s^2^(Fo^2^)+(0.0495P)^2^+0.0000P] where P=(Fo^2^+2Fc^2^)/3'
_refine_ls_weighting_scheme calc
_refine_ls_wR_factor_gt 0.0882
_refine_ls_wR_factor_ref 0.1069
_reflns_number_gt 840
_reflns_number_total 1322
_reflns_threshold_expression >2sigma(I)
_cod_data_source_file ja8010868-file002_21.cif
_cod_data_source_block cocl03s
_cod_database_code 4108040

loop_
_symmetry_equiv_pos_as_xyz
'x, y, z'
'-x, y, -z+1/2'
'x+1/2, y+1/2, z'
'-x+1/2, y+1/2, -z+1/2'
'-x, -y, -z'
'x, -y, z-1/2'
'-x+1/2, -y+1/2, -z'
'x+1/2, -y+1/2, z-1/2'

loop_
_atom_site_label
_atom_site_type_symbol
_atom_site_fract_x
_atom_site_fract_y
_atom_site_fract_z
_atom_site_U_iso_or_equiv
_atom_site_adp_type
_atom_site_occupancy
_atom_site_symmetry_multiplicity
_atom_site_calc_flag
_atom_site_refinement_flags
Co1 Co 0.5000 0.44983(18) 0.2500 0.0388(4) Uani 1 2 d S
Cl1 Cl 0.57470(5) 0.6582(3) 0.35666(8) 0.0595(6) Uani 1 1 d .
Cl2 Cl 0.40806(6) 0.2785(3) 0.31224(8) 0.0586(6) Uani 1 1 d .
N1 N 0.90185(18) 0.3132(8) 0.3869(3) 0.0518(18) Uani 1 1 d .
H1 H 0.9349 0.2695 0.3508 0.062 Uiso 1 1 calc R
C2 C 0.8280(2) 0.3704(10) 0.3418(3) 0.047(2) Uani 1 1 d .
H2 H 0.8121 0.3598 0.2729 0.056 Uiso 1 1 calc R
C3 C 0.7750(2) 0.4455(10) 0.3979(3) 0.0400(19) Uani 1 1 d .
H3 H 0.7233 0.4899 0.3677 0.048 Uiso 1 1 calc R
C4 C 0.80041(19) 0.4535(9) 0.4997(3) 0.0372(18) Uani 1 1 d .
Cl4 Cl 0.73507(5) 0.5471(3) 0.57155(7) 0.0479(6) Uani 1 1 d .
C5 C 0.8774(2) 0.3914(10) 0.5449(3) 0.043(2) Uani 1 1 d .
H5 H 0.8948 0.3979 0.6137 0.052 Uiso 1 1 calc R
C6 C 0.9274(2) 0.3198(11) 0.4844(3) 0.054(2) Uani 1 1 d .
H6 H 0.9796 0.2755 0.5123 0.065 Uiso 1 1 calc R

loop_
_atom_site_aniso_label
_atom_site_aniso_U_11
_atom_site_aniso_U_22
_atom_site_aniso_U_33
_atom_site_aniso_U_23
_atom_site_aniso_U_13
_atom_site_aniso_U_12
Co1 0.0322(3) 0.0391(13) 0.0465(4) 0.000 0.0107(3) 0.000
Cl1 0.0334(4) 0.067(2) 0.0744(7) -0.0244(9) 0.0016(4) 0.0022(5)
Cl2 0.0519(5) 0.068(2) 0.0606(6) 0.0081(8) 0.0235(4) -0.0113(6)
N1 0.0419(15) 0.059(6) 0.059(2) 0.001(3) 0.0229(15) 0.0068(19)
C2 0.054(2) 0.043(8) 0.044(2) -0.002(3) 0.0119(16) 0.003(2)
C3 0.0368(16) 0.034(7) 0.049(2) 0.005(3) 0.0077(14) 0.001(2)
C4 0.0361(16) 0.033(6) 0.0447(19) 0.003(2) 0.0129(14) 0.000(2)
Cl4 0.0492(5) 0.0493(18) 0.0489(6) -0.0021(7) 0.0191(4) 0.0012(6)
C5 0.0438(19) 0.040(8) 0.043(2) -0.004(3) 0.0027(15) -0.001(2)
C6 0.0325(17) 0.058(8) 0.072(3) -0.001(3) 0.0085(17) 0.005(2)

loop_
_atom_type_symbol
_atom_type_description
_atom_type_scat_dispersion_real
_atom_type_scat_dispersion_imag
_atom_type_scat_source
C C -0.0020 0.0007 'International Tables Vol C Tables 4.2.6.8 and 6.1.1.4'
H H 0.0000 0.0000 'International Tables Vol C Tables 4.2.6.8 and 6.1.1.4'
N N -0.0030 0.0014 'International Tables Vol C Tables 4.2.6.8 and 6.1.1.4'
Cl Cl 0.0646 0.0747 'International Tables Vol C Tables 4.2.6.8 and 6.1.1.4'
Co Co 0.1848 0.4883 'International Tables Vol C Tables 4.2.6.8 and 6.1.1.4'

loop_
_geom_angle_atom_site_label_1
_geom_angle_atom_site_label_2
_geom_angle_atom_site_label_3
_geom_angle
_geom_angle_site_symmetry_1
_geom_angle_site_symmetry_3
Cl2 Co1 Cl2 113.60(10) 2_655 .
Cl2 Co1 Cl1 106.05(4) 2_655 .
Cl2 Co1 Cl1 116.13(5) . .
Cl2 Co1 Cl1 116.13(5) 2_655 2_655
Cl2 Co1 Cl1 106.05(4) . 2_655
Cl1 Co1 Cl1 98.22(10) . 2_655
C6 N1 C2 123.4(4) . .
C6 N1 H1 118.3 . .
C2 N1 H1 118.3 . .
N1 C2 C3 119.3(4) . .
N1 C2 H2 120.4 . .
C3 C2 H2 120.4 . .
C4 C3 C2 118.2(4) . .
C4 C3 H3 120.9 . .
C2 C3 H3 120.9 . .
C3 C4 C5 121.3(4) . .
C3 C4 Cl4 119.1(3) . .
C5 C4 Cl4 119.6(3) . .
C6 C5 C4 117.4(3) . .
C6 C5 H5 121.3 . .
C4 C5 H5 121.3 . .
N1 C6 C5 120.4(4) . .
N1 C6 H6 119.8 . .
C5 C6 H6 119.8 . .

loop_
_geom_bond_atom_site_label_1
_geom_bond_atom_site_label_2
_geom_bond_distance
_geom_bond_site_symmetry_2
Co1 Cl2 2.2371(13) 2_655
Co1 Cl2 2.2372(13) .
Co1 Cl1 2.2767(16) .
Co1 Cl1 2.2767(16) 2_655
N1 C6 1.318(6) .
N1 C2 1.322(5) .
N1 H1 0.8600 .
C2 C3 1.375(6) .
C2 H2 0.9300 .
C3 C4 1.374(5) .
C3 H3 0.9300 .
C4 C5 1.377(6) .
C4 Cl4 1.722(4) .
C5 C6 1.370(6) .
C5 H5 0.9300 .
C6 H6 0.9300 .

loop_
_geom_torsion_atom_site_label_1
_geom_torsion_atom_site_label_2
_geom_torsion_atom_site_label_3
_geom_torsion_atom_site_label_4
_geom_torsion
C6 N1 C2 C3 1.8(10)
N1 C2 C3 C4 -1.8(9)
C2 C3 C4 C5 1.2(10)
C2 C3 C4 Cl4 180.0(5)
C3 C4 C5 C6 -0.6(10)
Cl4 C4 C5 C6 -179.4(5)
C2 N1 C6 C5 -1.2(10)
C4 C5 C6 N1 0.6(10)
